data_1514179
loop_
_publ_author_name
'Li, Hanxiang'
'Jiang, Jieyi'
'Liu, Zhaoming'
'Lin, Shaoe'
'Xia, Guoping'
'Xia, Xuekui'
'Ding, Bo'
'He, Lei'
'Lu, Yongjun'
'She, Zhigang'

_publ_section_title
;
 Peniphenones A-D from the Mangrove Fungus Penicillium dipodomyicola
 HN4-3A as Inhibitors of Mycobacterium tuberculosis Phosphatase MptpB.
;
_journal_issue 4
_journal_name_full 'Journal of natural products'
_journal_page_first 800
_journal_page_last 806
_journal_paper_doi 10.1021/np400880w
_journal_volume 77
_journal_year 2014
_chemical_formula_sum 'C18 H18 O6'
_chemical_formula_weight 330.32
_chemical_name_systematic
; 
 ? 
;
_space_group_IT_number 19
_symmetry_cell_setting orthorhombic
_symmetry_space_group_name_Hall 'P 2ac 2ab'
_symmetry_space_group_name_H-M 'P 21 21 21'
_atom_sites_solution_hydrogens geom
_atom_sites_solution_primary direct
_atom_sites_solution_secondary difmap
_audit_creation_method SHELXL-97
_cell_angle_alpha 90.00
_cell_angle_beta 90.00
_cell_angle_gamma 90.00
_cell_formula_units_Z 4
_cell_length_a 8.3424(18)
_cell_length_b 11.460(2)
_cell_length_c 16.107(3)
_cell_measurement_reflns_used 3278
_cell_measurement_temperature 293(2)
_cell_measurement_theta_max 26.74
_cell_measurement_theta_min 2.18
_cell_volume 1539.9(5)
_computing_cell_refinement 'Bruker SMART'
_computing_data_collection 'Bruker SMART'
_computing_data_reduction 'Bruker SAINT'
_computing_molecular_graphics 'Bruker SHELXTL'
_computing_publication_material 'Bruker SHELXTL'
_computing_structure_refinement 'SHELXL-97 (Sheldrick, 1997)'
_computing_structure_solution 'SHELXS-97 (Sheldrick, 1990)'
_diffrn_ambient_temperature 293(2)
_diffrn_measured_fraction_theta_full 0.999
_diffrn_measured_fraction_theta_max 0.999
_diffrn_measurement_device_type 'CCD area detector'
_diffrn_measurement_method 'phi and omega scans'
_diffrn_radiation_monochromator graphite
_diffrn_radiation_source 'fine-focus sealed tube'
_diffrn_radiation_type MoK\a
_diffrn_radiation_wavelength 0.71073
_diffrn_reflns_av_R_equivalents 0.0369
_diffrn_reflns_av_sigmaI/netI 0.0466
_diffrn_reflns_limit_h_max 10
_diffrn_reflns_limit_h_min -10
_diffrn_reflns_limit_k_max 14
_diffrn_reflns_limit_k_min -12
_diffrn_reflns_limit_l_max 20
_diffrn_reflns_limit_l_min -13
_diffrn_reflns_number 9119
_diffrn_reflns_theta_full 27.01
_diffrn_reflns_theta_max 27.01
_diffrn_reflns_theta_min 2.18
_exptl_absorpt_coefficient_mu 0.107
_exptl_absorpt_correction_T_max 0.9737
_exptl_absorpt_correction_T_min 0.9563
_exptl_absorpt_correction_type multi-scan
_exptl_absorpt_process_details SADABS
_exptl_crystal_colour colorless
_exptl_crystal_density_diffrn 1.425
_exptl_crystal_density_method 'not measured'
_exptl_crystal_description block
_exptl_crystal_F_000 696
_exptl_crystal_size_max 0.42
_exptl_crystal_size_mid 0.27
_exptl_crystal_size_min 0.25
_refine_diff_density_max 0.240
_refine_diff_density_min -0.190
_refine_diff_density_rms 0.049
_refine_ls_abs_structure_details 'Flack H D (1983), Acta Cryst. A39, 876-881'
_refine_ls_abs_structure_Flack -0.6(10)
_refine_ls_extinction_method none
_refine_ls_goodness_of_fit_ref 1.064
_refine_ls_hydrogen_treatment constr
_refine_ls_matrix_type full
_refine_ls_number_parameters 224
_refine_ls_number_reflns 3367
_refine_ls_number_restraints 0
_refine_ls_restrained_S_all 1.064
_refine_ls_R_factor_all 0.0597
_refine_ls_R_factor_gt 0.0408
_refine_ls_shift/su_max 0.000
_refine_ls_shift/su_mean 0.000
_refine_ls_structure_factor_coef Fsqd
_refine_ls_weighting_details 'calc w=1/[\s^2^(Fo^2^)+(0.0347P)^2^+0.3333P] where P=(Fo^2^+2Fc^2^)/3'
_refine_ls_weighting_scheme calc
_refine_ls_wR_factor_gt 0.0814
_refine_ls_wR_factor_ref 0.0887
_reflns_number_gt 2677
_reflns_number_total 3367
_reflns_threshold_expression >2sigma(I)
_cod_data_source_file np400880w_si_004.cif
_cod_data_source_block peniphenone_C
_cod_depositor_comments
;
The following automatic conversions were performed:

'_symmetry_cell_setting' value 'Orthorhombic' changed to
'orthorhombic' according to
/usr/data/users/saulius/automatic-downloads/rss-feeds/ACS/lib/dictionaries/cif_core.dic
dictionary named 'cif_core.dic' version 2.4.2 from 2011-04-26.

Automatic conversion script
Id: cif_fix_values 2281 2013-09-26 08:29:07Z andrius 

 Adding full bibliography for 1514176--1514179.cif.
;
_cod_original_cell_volume 1540.0(6)
_cod_original_sg_symbol_H-M P2(1)2(1)2(1)
_cod_database_code 1514179

loop_
_symmetry_equiv_pos_as_xyz
'x, y, z'
'-x+1/2, -y, z+1/2'
'-x, y+1/2, -z+1/2'
'x+1/2, -y+1/2, -z'

loop_
_atom_site_label
_atom_site_type_symbol
_atom_site_fract_x
_atom_site_fract_y
_atom_site_fract_z
_atom_site_U_iso_or_equiv
_atom_site_adp_type
_atom_site_occupancy
_atom_site_symmetry_multiplicity
_atom_site_calc_flag
_atom_site_refinement_flags
C1 C 1.0609(2) 0.04269(17) 0.99969(12) 0.0195(4) Uani 1 1 d .
C6 C 1.0688(2) 0.16125(17) 1.02076(12) 0.0180(4) Uani 1 1 d .
C5 C 1.0112(2) 0.19464(16) 1.09864(12) 0.0169(4) Uani 1 1 d .
C4 C 0.9401(3) 0.11426(18) 1.15340(13) 0.0193(4) Uani 1 1 d .
C3 C 0.9398(2) -0.00437(17) 1.12941(13) 0.0209(5) Uani 1 1 d .
H3 H 0.8958 -0.0604 1.1664 0.025 Uiso 1 1 calc R
C2 C 1.0000(3) -0.04185(17) 1.05544(12) 0.0203(4) Uani 1 1 d .
C15 C 0.8713(3) 0.15404(18) 1.23114(12) 0.0215(5) Uani 1 1 d .
C16 C 0.7885(3) 0.06984(19) 1.28827(13) 0.0291(5) Uani 1 1 d .
H16A H 0.7399 0.1127 1.3345 0.044 Uiso 1 1 calc R
H16B H 0.8667 0.0138 1.3100 0.044 Uiso 1 1 calc R
H16C H 0.7048 0.0280 1.2576 0.044 Uiso 1 1 calc R
C14 C 1.0025(3) -0.16865(17) 1.03078(13) 0.0292(5) Uani 1 1 d .
H14A H 0.9553 -0.2158 1.0753 0.044 Uiso 1 1 calc R
H14B H 1.1135 -0.1934 1.0213 0.044 Uiso 1 1 calc R
H14C H 0.9404 -0.1792 0.9797 0.044 Uiso 1 1 calc R
C7 C 1.1495(2) 0.25176(17) 0.96607(12) 0.0195(4) Uani 1 1 d .
H7A H 1.2224 0.2107 0.9274 0.023 Uiso 1 1 calc R
H7B H 1.2164 0.3024 1.0018 0.023 Uiso 1 1 calc R
C8 C 1.0389(2) 0.32932(17) 0.91530(12) 0.0179(4) Uani 1 1 d .
C9 C 0.9666(2) 0.27335(17) 0.83991(12) 0.0189(4) Uani 1 1 d .
C10 C 0.8654(2) 0.33971(17) 0.78240(12) 0.0183(4) Uani 1 1 d .
C11 C 0.8367(2) 0.45237(17) 0.79991(12) 0.0176(4) Uani 1 1 d .
C12 C 0.9055(2) 0.51065(17) 0.87399(12) 0.0186(4) Uani 1 1 d .
C13 C 1.0114(2) 0.44356(17) 0.93108(12) 0.0192(4) Uani 1 1 d .
C17 C 0.7994(3) 0.27933(18) 0.70740(12) 0.0242(5) Uani 1 1 d .
H17A H 0.7472 0.3366 0.6712 0.036 Uiso 1 1 calc R
H17B H 0.7209 0.2205 0.7247 0.036 Uiso 1 1 calc R
H17C H 0.8868 0.2413 0.6771 0.036 Uiso 1 1 calc R
C18 C 1.0790(3) 0.51449(18) 1.00078(13) 0.0259(5) Uani 1 1 d .
H18A H 0.9931 0.5347 1.0397 0.039 Uiso 1 1 calc R
H18B H 1.1266 0.5861 0.9785 0.039 Uiso 1 1 calc R
H18C H 1.1614 0.4692 1.0297 0.039 Uiso 1 1 calc R
O1 O 1.1142(2) 0.00184(12) 0.92622(8) 0.0271(4) Uani 1 1 d .
H1 H 1.1079 0.0548 0.8903 0.041 Uiso 1 1 calc R
O2 O 1.02333(18) 0.30924(11) 1.11830(8) 0.0224(3) Uani 1 1 d .
H2 H 0.9836 0.3207 1.1655 0.034 Uiso 1 1 calc R
O6 O 0.87799(19) 0.25853(12) 1.25133(9) 0.0279(4) Uani 1 1 d .
O3 O 0.99579(19) 0.16984(12) 0.82504(9) 0.0262(3) Uani 1 1 d .
O4 O 0.74541(17) 0.52035(12) 0.75088(9) 0.0225(3) Uani 1 1 d .
H4 H 0.7431 0.5884 0.7702 0.034 Uiso 1 1 calc R
O5 O 0.87718(19) 0.61387(12) 0.88508(9) 0.0260(4) Uani 1 1 d .

loop_
_atom_site_aniso_label
_atom_site_aniso_U_11
_atom_site_aniso_U_22
_atom_site_aniso_U_33
_atom_site_aniso_U_23
_atom_site_aniso_U_13
_atom_site_aniso_U_12
C1 0.0211(11) 0.0215(11) 0.0160(10) 0.0004(9) 0.0008(9) 0.0037(9)
C6 0.0167(10) 0.0169(10) 0.0203(11) 0.0029(8) -0.0018(8) 0.0019(8)
C5 0.0155(10) 0.0153(10) 0.0199(10) -0.0016(8) -0.0051(8) 0.0032(8)
C4 0.0193(10) 0.0193(10) 0.0194(11) 0.0008(8) -0.0022(9) 0.0003(9)
C3 0.0243(11) 0.0177(11) 0.0207(11) 0.0051(8) -0.0017(9) 0.0008(9)
C2 0.0242(11) 0.0165(10) 0.0203(11) 0.0003(8) -0.0040(9) 0.0019(9)
C15 0.0238(11) 0.0207(11) 0.0199(11) 0.0014(9) -0.0054(9) 0.0067(9)
C16 0.0401(14) 0.0285(12) 0.0187(11) 0.0015(9) 0.0053(10) 0.0050(11)
C14 0.0456(14) 0.0171(11) 0.0249(12) 0.0000(9) 0.0061(11) -0.0008(11)
C7 0.0185(10) 0.0195(10) 0.0204(11) -0.0003(9) 0.0022(9) -0.0001(9)
C8 0.0182(10) 0.0189(10) 0.0168(10) 0.0038(8) 0.0028(8) -0.0008(8)
C9 0.0205(10) 0.0170(11) 0.0192(10) 0.0023(8) 0.0056(9) -0.0020(9)
C10 0.0208(10) 0.0182(10) 0.0161(10) 0.0001(8) 0.0026(9) -0.0038(9)
C11 0.0174(10) 0.0194(11) 0.0160(10) 0.0028(8) 0.0022(9) -0.0017(8)
C12 0.0212(11) 0.0162(10) 0.0184(10) 0.0016(8) 0.0062(9) -0.0025(8)
C13 0.0200(10) 0.0188(11) 0.0190(11) 0.0010(8) 0.0032(9) -0.0014(9)
C17 0.0337(12) 0.0206(11) 0.0182(11) -0.0011(9) -0.0028(10) -0.0005(10)
C18 0.0327(13) 0.0202(11) 0.0248(12) -0.0016(9) -0.0030(10) 0.0000(10)
O1 0.0435(10) 0.0184(8) 0.0193(8) -0.0007(6) 0.0066(7) 0.0047(7)
O2 0.0298(8) 0.0160(7) 0.0214(8) -0.0034(6) 0.0019(7) -0.0006(6)
O6 0.0371(9) 0.0231(8) 0.0234(8) -0.0029(7) 0.0035(7) 0.0056(7)
O3 0.0372(9) 0.0174(8) 0.0239(8) -0.0032(6) 0.0019(7) 0.0042(7)
O4 0.0292(8) 0.0171(7) 0.0213(7) -0.0006(6) -0.0016(7) 0.0015(6)
O5 0.0348(9) 0.0167(8) 0.0265(8) -0.0016(6) -0.0013(7) 0.0031(7)

loop_
_atom_type_symbol
_atom_type_description
_atom_type_scat_dispersion_real
_atom_type_scat_dispersion_imag
_atom_type_scat_source
C C 0.0033 0.0016 'International Tables Vol C Tables 4.2.6.8 and 6.1.1.4'
H H 0.0000 0.0000 'International Tables Vol C Tables 4.2.6.8 and 6.1.1.4'
O O 0.0106 0.0060 'International Tables Vol C Tables 4.2.6.8 and 6.1.1.4'

loop_
_geom_angle_atom_site_label_1
_geom_angle_atom_site_label_2
_geom_angle_atom_site_label_3
_geom_angle
O1 C1 C6 122.25(18)
O1 C1 C2 115.95(17)
C6 C1 C2 121.78(18)
C5 C6 C1 117.82(18)
C5 C6 C7 119.11(17)
C1 C6 C7 122.86(18)
O2 C5 C6 116.72(17)
O2 C5 C4 121.32(17)
C6 C5 C4 121.93(17)
C5 C4 C3 117.34(18)
C5 C4 C15 120.15(17)
C3 C4 C15 122.51(18)
C2 C3 C4 122.80(19)
C2 C3 H3 118.6
C4 C3 H3 118.6
C3 C2 C1 118.13(18)
C3 C2 C14 122.67(18)
C1 C2 C14 119.20(18)
O6 C15 C4 120.73(19)
O6 C15 C16 118.67(19)
C4 C15 C16 120.59(18)
C15 C16 H16A 109.5
C15 C16 H16B 109.5
H16A C16 H16B 109.5
C15 C16 H16C 109.5
H16A C16 H16C 109.5
H16B C16 H16C 109.5
C2 C14 H14A 109.5
C2 C14 H14B 109.5
H14A C14 H14B 109.5
C2 C14 H14C 109.5
H14A C14 H14C 109.5
H14B C14 H14C 109.5
C6 C7 C8 116.28(16)
C6 C7 H7A 108.2
C8 C7 H7A 108.2
C6 C7 H7B 108.2
C8 C7 H7B 108.2
H7A C7 H7B 107.4
C13 C8 C9 119.85(18)
C13 C8 C7 124.58(18)
C9 C8 C7 115.44(16)
O3 C9 C10 119.31(19)
O3 C9 C8 119.25(18)
C10 C9 C8 121.42(17)
C11 C10 C9 117.95(18)
C11 C10 C17 123.23(19)
C9 C10 C17 118.82(18)
C10 C11 O4 122.30(18)
C10 C11 C12 122.20(18)
O4 C11 C12 115.50(16)
O5 C12 C11 118.68(19)
O5 C12 C13 121.69(19)
C11 C12 C13 119.60(17)
C8 C13 C12 118.94(18)
C8 C13 C18 127.07(19)
C12 C13 C18 113.98(17)
C10 C17 H17A 109.5
C10 C17 H17B 109.5
H17A C17 H17B 109.5
C10 C17 H17C 109.5
H17A C17 H17C 109.5
H17B C17 H17C 109.5
C13 C18 H18A 109.5
C13 C18 H18B 109.5
H18A C18 H18B 109.5
C13 C18 H18C 109.5
H18A C18 H18C 109.5
H18B C18 H18C 109.5
C1 O1 H1 109.5
C5 O2 H2 109.5
C11 O4 H4 109.5

loop_
_geom_bond_atom_site_label_1
_geom_bond_atom_site_label_2
_geom_bond_distance
C1 O1 1.348(2)
C1 C6 1.402(3)
C1 C2 1.415(3)
C6 C5 1.397(3)
C6 C7 1.518(3)
C5 O2 1.355(2)
C5 C4 1.406(3)
C4 C3 1.413(3)
C4 C15 1.451(3)
C3 C2 1.362(3)
C3 H3 0.9500
C2 C14 1.507(3)
C15 O6 1.242(2)
C15 C16 1.502(3)
C16 H16A 0.9800
C16 H16B 0.9800
C16 H16C 0.9800
C14 H14A 0.9800
C14 H14B 0.9800
C14 H14C 0.9800
C7 C8 1.520(3)
C7 H7A 0.9900
C7 H7B 0.9900
C8 C13 1.353(3)
C8 C9 1.500(3)
C9 O3 1.234(2)
C9 C10 1.466(3)
C10 C11 1.343(3)
C10 C17 1.497(3)
C11 O4 1.346(2)
C11 C12 1.483(3)
C12 O5 1.219(2)
C12 C13 1.489(3)
C13 C18 1.496(3)
C17 H17A 0.9800
C17 H17B 0.9800
C17 H17C 0.9800
C18 H18A 0.9800
C18 H18B 0.9800
C18 H18C 0.9800
O1 H1 0.8400
O2 H2 0.8400
O4 H4 0.8400

loop_
_geom_torsion_atom_site_label_1
_geom_torsion_atom_site_label_2
_geom_torsion_atom_site_label_3
_geom_torsion_atom_site_label_4
_geom_torsion
O1 C1 C6 C5 -179.67(19)
C2 C1 C6 C5 -1.3(3)
O1 C1 C6 C7 -5.0(3)
C2 C1 C6 C7 173.34(18)
C1 C6 C5 O2 178.58(18)
C7 C6 C5 O2 3.7(3)
C1 C6 C5 C4 -3.0(3)
C7 C6 C5 C4 -177.84(17)
O2 C5 C4 C3 -176.95(19)
C6 C5 C4 C3 4.7(3)
O2 C5 C4 C15 2.9(3)
C6 C5 C4 C15 -175.50(19)
C5 C4 C3 C2 -2.2(3)
C15 C4 C3 C2 178.01(19)
C4 C3 C2 C1 -1.9(3)
C4 C3 C2 C14 178.7(2)
O1 C1 C2 C3 -177.86(19)
C6 C1 C2 C3 3.7(3)
O1 C1 C2 C14 1.6(3)
C6 C1 C2 C14 -176.9(2)
C5 C4 C15 O6 -2.0(3)
C3 C4 C15 O6 177.8(2)
C5 C4 C15 C16 177.19(19)
C3 C4 C15 C16 -3.0(3)
C5 C6 C7 C8 -82.6(2)
C1 C6 C7 C8 102.9(2)
C6 C7 C8 C13 107.8(2)
C6 C7 C8 C9 -76.4(2)
C13 C8 C9 O3 178.19(19)
C7 C8 C9 O3 2.2(3)
C13 C8 C9 C10 -0.2(3)
C7 C8 C9 C10 -176.26(17)
O3 C9 C10 C11 -179.52(19)
C8 C9 C10 C11 -1.1(3)
O3 C9 C10 C17 0.4(3)
C8 C9 C10 C17 178.85(18)
C9 C10 C11 O4 179.97(17)
C17 C10 C11 O4 0.0(3)
C9 C10 C11 C12 0.9(3)
C17 C10 C11 C12 -179.10(18)
C10 C11 C12 O5 178.4(2)
O4 C11 C12 O5 -0.8(3)
C10 C11 C12 C13 0.6(3)
O4 C11 C12 C13 -178.56(17)
C9 C8 C13 C12 1.7(3)
C7 C8 C13 C12 177.36(18)
C9 C8 C13 C18 -177.17(19)
C7 C8 C13 C18 -1.5(3)
O5 C12 C13 C8 -179.7(2)
C11 C12 C13 C8 -1.9(3)
O5 C12 C13 C18 -0.7(3)
C11 C12 C13 C18 177.06(17)
